data_7006927
loop_
_publ_author_name
'Chow, Hoi Shan'
'Constable, Edwin C.'
'Housecroft, Catherine E.'
'Neuburger, Markus'
'Schaffner, Silvia'

_publ_section_title
;
 Ligands and complexes with supramolecular aromatic-aromatic
 interactions: iron(II) and ruthenium(II) complexes of
 2,2':6',2''-terpyridines with pendant naphthalene groups.
;
_journal_issue 23
_journal_name_full 'Dalton transactions (Cambridge, England : 2003)'
_journal_page_first 2881
_journal_page_last 2890
_journal_paper_doi 10.1039/b515610f
_journal_year 2006
_chemical_absolute_configuration ad
_chemical_formula_moiety 'C25 H18 N3 S, H2 O, Cl'
_chemical_formula_sum 'C25 H20 Cl N3 O S'
_chemical_formula_weight 445.97
_space_group_IT_number 29
_symmetry_cell_setting orthorhombic
_symmetry_space_group_name_Hall 'P 2c -2ac'
_symmetry_space_group_name_H-M 'P c a 21'
_atom_sites_solution_hydrogens geom
_atom_sites_solution_primary direct
_audit_creation_date 05-10-28
_audit_creation_method CRYSTALS_ver_12.24
_cell_angle_alpha 90
_cell_angle_beta 90
_cell_angle_gamma 90
_cell_formula_units_Z 4
_cell_length_a 41.930(7)
_cell_length_b 5.1238(11)
_cell_length_c 9.745(4)
_cell_measurement_reflns_used 0
_cell_measurement_temperature 173
_cell_measurement_theta_max 0
_cell_measurement_theta_min 0
_cell_volume 2093.6(10)
_computing_cell_refinement 'Denzo/Scalepack (Otwinowski & Minor, 1996)'
_computing_data_collection 'COLLECT (Nonius BV, 1997)'
_computing_data_reduction 'Denzo/Scalepack (Otwinowski & Minor, 1996)'
_computing_molecular_graphics 'CAMERON (Watkin et al 1996)'
_computing_publication_material 'CRYSTALS (Betteridge et al 2003)'
_computing_structure_refinement 'CRYSTALS (Betteridge et al 2003)'
_computing_structure_solution 'SIR92 (Altomare et al, 1994)'
_diffrn_ambient_temperature 173
_diffrn_measured_fraction_theta_full 0.995
_diffrn_measured_fraction_theta_max 0.995
_diffrn_measurement_device_type 'Nonius Kappa CCD'
_diffrn_measurement_method '\f & \w scans'
_diffrn_radiation_monochromator graphite
_diffrn_radiation_type 'Mo K\a'
_diffrn_radiation_wavelength 0.71073
_diffrn_reflns_av_R_equivalents 0.111
_diffrn_reflns_limit_h_max 61
_diffrn_reflns_limit_h_min -61
_diffrn_reflns_limit_k_max 7
_diffrn_reflns_limit_k_min -7
_diffrn_reflns_limit_l_max 14
_diffrn_reflns_limit_l_min -14
_diffrn_reflns_number 42258
_diffrn_reflns_theta_full 32.014
_diffrn_reflns_theta_max 32.014
_diffrn_reflns_theta_min 3.588
_diffrn_standards_number 0
_exptl_absorpt_coefficient_mu 0.306
_exptl_absorpt_correction_T_max 0.97
_exptl_absorpt_correction_T_min 0.97
_exptl_absorpt_correction_type multi-scan
_exptl_absorpt_process_details 'Denzo/Scalepack (Otwinowski & Minor, 1996)'
_exptl_crystal_colour colourless
_exptl_crystal_density_diffrn 1.415
_exptl_crystal_description needle
_exptl_crystal_F_000 928
_exptl_crystal_size_max 0.40
_exptl_crystal_size_mid 0.10
_exptl_crystal_size_min 0.10
_refine_diff_density_max 0.44
_refine_diff_density_min -0.34
_refine_ls_abs_structure_details 'Flack, 3231 Friedel-pairs'
_refine_ls_abs_structure_Flack -0.02(6)
_refine_ls_extinction_method None
_refine_ls_goodness_of_fit_ref 0.9126
_refine_ls_hydrogen_treatment constr
_refine_ls_matrix_type full
_refine_ls_number_parameters 353
_refine_ls_number_reflns 3947
_refine_ls_number_restraints 665
_refine_ls_R_factor_all 0.1012
_refine_ls_R_factor_gt 0.0465
_refine_ls_shift/su_max 0.007648
_refine_ls_structure_factor_coef F
_refine_ls_weighting_details
;
p=P(6)*max(Fo^2^,0) + (1-P(6))Fc^2^
Method = SHELXL 97 (Sheldrick, 1997)
W = 1. / [Sigma^2^(F*)+(P(1)p)^2^+P(2)p+P(4)+P(5)Sin(theta) ]
P(i) are:
0.250E-01 0.00 0.00 0.00 0.00 0.333
;
_refine_ls_weighting_scheme calc
_refine_ls_wR_factor_all 0.0621
_refine_ls_wR_factor_gt 0.0449
_refine_ls_wR_factor_ref 0.0449
_reflns_limit_h_max 61
_reflns_limit_h_min 0
_reflns_limit_k_max 7
_reflns_limit_k_min 0
_reflns_limit_l_max 14
_reflns_limit_l_min -14
_reflns_number_gt 3947
_reflns_number_total 7178
_reflns_threshold_expression I>2.00u(I)
_oxford_diffrn_Wilson_B_factor 0.00
_oxford_diffrn_Wilson_scale 0.00
_oxford_refine_ls_scale 1.0759(16)
_oxford_structure_analysis_title '10281153 hsc92_173k'
_cod_data_source_file b515610f.txt
_cod_data_source_block hsc92_173k
_cod_depositor_comments
;
The following automatic conversions were performed:
'_symmetry_cell_setting' value 'Orthorhombic' changed to 'orthorhombic'
according to '/home/saulius/struct/CIF-dictionaries/cif_core.dic'
dictionary named 'cif_core.dic' version 2.4.1 from 2010-06-29.

Automatic conversion script
Id: cif_fix_enum 1527 2010-12-29 10:47:43Z saulius 
;
_cod_original_cell_volume 2093.7(10)
_cod_original_sg_symbol_H-M 'P c a 21 '
_cod_original_formula_sum 'C25 H20 Cl1 N3 O1 S1'
_cod_database_code 7006927

loop_
_symmetry_equiv_pos_as_xyz
x,y,z
-x+1/2,y,z+1/2
x+1/2,-y,z
-x,-y,z+1/2

loop_
_atom_site_label
_atom_site_type_symbol
_atom_site_fract_x
_atom_site_fract_y
_atom_site_fract_z
_atom_site_U_iso_or_equiv
_atom_site_occupancy
_atom_site_adp_type
_atom_site_refinement_flags_posn
_atom_site_refinement_flags_adp
_atom_site_refinement_flags_occupancy
_atom_site_disorder_assembly
_atom_site_disorder_group
_atom_site_attached_hydrogens
Cl1 Cl 0.452550(17) -0.21248(13) 0.32437(10) 0.0329 1.0000 Uani . . . . . .
S1 S 0.371390(19) 0.36473(19) 1.26491(11) 0.0464 1.0000 Uani . . . . . .
O1 O 0.43961(5) 0.2868(4) 0.50139(19) 0.0344 1.0000 Uani D . . . . .
N1 N 0.45411(5) 0.0434(5) 0.7437(2) 0.0228 1.0000 Uani D . . . . .
N2 N 0.41321(4) 0.3958(4) 0.8357(2) 0.0207 1.0000 Uani . . . . . .
N3 N 0.35781(5) 0.9294(4) 0.8169(2) 0.0241 1.0000 Uani . . . . . .
C1 C 0.33037(7) 0.3969(6) 1.2220(3) 0.0381 1.0000 Uani D U . . . .
C6 C 0.21371(8) 0.6218(7) 1.2033(4) 0.0475 1.0000 Uani D U . . . .
C11 C 0.47416(7) -0.1222(6) 0.6827(3) 0.0275 1.0000 Uani . . . . . .
C12 C 0.49018(6) -0.3034(6) 0.7588(3) 0.0283 1.0000 Uani . . . . . .
C13 C 0.48496(6) -0.3115(6) 0.8988(3) 0.0269 1.0000 Uani . . . . . .
C14 C 0.46394(6) -0.1395(6) 0.9594(3) 0.0237 1.0000 Uani . . . . . .
C15 C 0.44826(6) 0.0406(5) 0.8797(3) 0.0206 1.0000 Uani . . . . . .
C16 C 0.42396(6) 0.2291(5) 0.9301(3) 0.0214 1.0000 Uani . . . . . .
C17 C 0.41271(6) 0.2147(6) 1.0641(3) 0.0251 1.0000 Uani . . . . . .
C18 C 0.38854(7) 0.3837(6) 1.0996(3) 0.0284 1.0000 Uani . . . . . .
C19 C 0.37747(6) 0.5620(6) 1.0054(3) 0.0260 1.0000 Uani . . . . . .
C20 C 0.39030(6) 0.5614(5) 0.8744(3) 0.0217 1.0000 Uani . . . . . .
C21 C 0.37796(5) 0.7474(5) 0.7706(3) 0.0209 1.0000 Uani . . . . . .
C22 C 0.38688(7) 0.7294(6) 0.6339(3) 0.0253 1.0000 Uani . . . . . .
C23 C 0.37465(7) 0.9069(6) 0.5421(3) 0.0314 1.0000 Uani . . . . . .
C24 C 0.35371(7) 1.0950(6) 0.5897(3) 0.0315 1.0000 Uani . . . . . .
C25 C 0.34622(6) 1.0983(6) 0.7280(3) 0.0275 1.0000 Uani . . . . . .
C2 C 0.31674(14) 0.2740(12) 1.0981(6) 0.0340 0.5000 Uani D U . . . .
C3 C 0.28488(14) 0.2993(12) 1.0593(6) 0.0347 0.5000 Uani D U . . . .
C4 C 0.26409(17) 0.4422(15) 1.1433(6) 0.0304 0.5000 Uani D U . . . .
C5 C 0.23143(16) 0.4784(13) 1.1082(7) 0.0375 0.5000 Uani D U . . . .
C7 C 0.22330(14) 0.7291(13) 1.3192(7) 0.0427 0.5000 Uani D U . . . .
C8 C 0.25484(12) 0.6974(12) 1.3494(5) 0.0317 0.5000 Uani D U . . . .
C9 C 0.27577(15) 0.5594(14) 1.2635(8) 0.0257 0.5000 Uani D U . . . .
C10 C 0.30855(14) 0.5329(12) 1.2982(7) 0.0265 0.5000 Uani D U . . . .
C52 C 0.31687(16) 0.1934(13) 1.1594(7) 0.0454 0.5000 Uani D U . . . .
C53 C 0.28456(15) 0.2084(13) 1.1401(7) 0.0457 0.5000 Uani D U . . . .
C54 C 0.26674(17) 0.4183(15) 1.1890(7) 0.0329 0.5000 Uani D U . . . .
C55 C 0.23329(16) 0.4210(13) 1.1664(8) 0.0428 0.5000 Uani D U . . . .
C57 C 0.23037(14) 0.8274(14) 1.2807(7) 0.0464 0.5000 Uani D U . . . .
C58 C 0.26323(14) 0.8325(13) 1.3068(6) 0.0404 0.5000 Uani D U . . . .
C59 C 0.28209(17) 0.6247(14) 1.2586(9) 0.0333 0.5000 Uani D U . . . .
C60 C 0.31561(15) 0.6154(13) 1.2794(7) 0.0282 0.5000 Uani D U . . . .
H1 H 0.4385 0.4391 0.4575 0.0400 1.0000 Uiso DR . . . . .
H2 H 0.4413 0.1600 0.4395 0.0400 1.0000 Uiso DR . . . . .
H3 H 0.4440 0.1619 0.6912 0.0266 1.0000 Uiso DR . . . . .
H21 H 0.3306 0.1711 1.0413 0.0394 0.5000 Uiso R . . . . .
H31 H 0.2773 0.2204 0.9760 0.0399 0.5000 Uiso R . . . . .
H51 H 0.2223 0.4085 1.0258 0.0409 0.5000 Uiso R . . . . .
H61 H 0.1916 0.6474 1.1801 0.0572 1.0000 Uiso R . . . . .
H71 H 0.2091 0.8216 1.3788 0.0520 0.5000 Uiso R . . . . .
H81 H 0.2632 0.7729 1.4321 0.0375 0.5000 Uiso R . . . . .
H101 H 0.3158 0.6154 1.3813 0.0329 0.5000 Uiso R . . . . .
H521 H 0.3291 0.0453 1.1295 0.0536 0.5000 Uiso R . . . . .
H531 H 0.2739 0.0706 1.0916 0.0534 0.5000 Uiso R . . . . .
H551 H 0.2239 0.2697 1.1243 0.0514 0.5000 Uiso R . . . . .
H571 H 0.2177 0.9677 1.3168 0.0549 0.5000 Uiso R . . . . .
H581 H 0.2726 0.9754 1.3566 0.0494 0.5000 Uiso R . . . . .
H601 H 0.3270 0.7461 1.3298 0.0333 0.5000 Uiso R . . . . .
H111 H 0.4773 -0.1141 0.5852 0.0330 1.0000 Uiso R . . . . .
H121 H 0.5048 -0.4230 0.7162 0.0349 1.0000 Uiso R . . . . .
H131 H 0.4961 -0.4373 0.9542 0.0320 1.0000 Uiso R . . . . .
H141 H 0.4603 -0.1459 1.0565 0.0290 1.0000 Uiso R . . . . .
H171 H 0.4214 0.0927 1.1290 0.0298 1.0000 Uiso R . . . . .
H191 H 0.3611 0.6847 1.0298 0.0315 1.0000 Uiso R . . . . .
H221 H 0.4013 0.5955 0.6041 0.0300 1.0000 Uiso R . . . . .
H231 H 0.3805 0.9003 0.4469 0.0370 1.0000 Uiso R . . . . .
H241 H 0.3446 1.2208 0.5279 0.0376 1.0000 Uiso R . . . . .
H251 H 0.3318 1.2301 0.7608 0.0329 1.0000 Uiso R . . . . .

loop_
_atom_site_aniso_label
_atom_site_aniso_U_11
_atom_site_aniso_U_22
_atom_site_aniso_U_33
_atom_site_aniso_U_23
_atom_site_aniso_U_13
_atom_site_aniso_U_12
Cl1 0.0436(4) 0.0301(3) 0.0248(3) 0.0031(4) 0.0028(3) 0.0079(3)
S1 0.0465(4) 0.0689(6) 0.0237(3) 0.0171(4) 0.0137(4) 0.0295(4)
O1 0.0483(12) 0.0321(11) 0.0228(9) 0.0046(9) 0.0068(8) 0.0096(10)
N1 0.0226(10) 0.0263(13) 0.0194(12) 0.0041(10) -0.0002(9) 0.0043(10)
N2 0.0173(10) 0.0236(10) 0.0213(10) 0.0013(11) -0.0002(9) -0.0014(9)
N3 0.0216(10) 0.0267(11) 0.0239(10) 0.0012(12) 0.0010(9) 0.0018(10)
C1 0.0382(15) 0.0385(16) 0.0375(15) 0.0157(14) 0.0169(12) 0.0132(14)
C6 0.0388(17) 0.0387(18) 0.065(2) 0.0180(17) 0.0128(15) 0.0036(15)
C11 0.0308(15) 0.0319(16) 0.0197(12) -0.0033(13) 0.0049(11) 0.0060(13)
C12 0.0232(12) 0.0326(17) 0.0292(13) -0.0020(14) 0.0032(13) 0.0054(12)
C13 0.0257(13) 0.0279(17) 0.0271(15) 0.0030(13) -0.0056(11) 0.0050(13)
C14 0.0200(12) 0.0319(16) 0.0194(12) 0.0020(12) -0.0015(10) 0.0014(13)
C15 0.0186(12) 0.0220(15) 0.0214(11) -0.0006(11) -0.0014(10) -0.0003(11)
C16 0.0160(11) 0.0276(14) 0.0206(12) 0.0002(11) -0.0019(9) -0.0003(12)
C17 0.0263(13) 0.0308(15) 0.0181(11) 0.0049(12) -0.0002(10) 0.0068(12)
C18 0.0298(14) 0.0359(16) 0.0195(12) 0.0055(12) 0.0054(11) 0.0025(14)
C19 0.0267(13) 0.0282(16) 0.0231(12) 0.0010(12) 0.0032(11) 0.0071(12)
C20 0.0180(11) 0.0265(15) 0.0205(11) 0.0018(11) -0.0017(10) 0.0000(12)
C21 0.0183(10) 0.0217(13) 0.0228(11) 0.0003(12) -0.0013(10) -0.0011(10)
C22 0.0256(14) 0.0257(16) 0.0246(13) 0.0045(12) 0.0047(10) 0.0010(13)
C23 0.0365(15) 0.0354(17) 0.0224(13) 0.0101(13) 0.0035(12) 0.0019(15)
C24 0.0333(15) 0.0291(16) 0.0322(15) 0.0138(13) -0.0030(12) 0.0048(14)
C25 0.0237(13) 0.0246(15) 0.0341(16) 0.0032(13) 0.0009(11) 0.0067(12)
C2 0.040(3) 0.024(3) 0.038(3) 0.011(3) 0.014(3) 0.006(3)
C3 0.045(3) 0.033(3) 0.026(3) 0.002(3) 0.004(2) 0.000(3)
C4 0.038(3) 0.027(3) 0.027(3) 0.007(3) 0.005(3) 0.001(3)
C5 0.040(3) 0.031(3) 0.041(3) 0.017(3) -0.007(3) -0.001(3)
C7 0.038(3) 0.045(3) 0.044(3) 0.013(3) 0.009(3) 0.010(3)
C8 0.035(3) 0.035(3) 0.025(3) -0.005(2) 0.002(2) -0.002(3)
C9 0.023(3) 0.025(3) 0.029(3) 0.004(3) 0.009(3) 0.001(3)
C10 0.029(3) 0.025(3) 0.026(3) 0.008(3) 0.009(2) -0.006(2)
C52 0.047(3) 0.027(3) 0.062(4) 0.012(3) 0.017(3) 0.007(3)
C53 0.045(3) 0.040(3) 0.052(3) -0.006(3) 0.008(3) -0.005(3)
C54 0.032(3) 0.034(3) 0.033(3) 0.008(3) 0.012(3) 0.001(3)
C55 0.039(3) 0.035(3) 0.054(4) 0.011(3) 0.005(3) -0.003(3)
C57 0.037(3) 0.057(4) 0.044(3) 0.018(3) 0.020(3) 0.018(3)
C58 0.040(3) 0.038(3) 0.043(3) 0.007(3) 0.006(3) 0.011(3)
C59 0.037(3) 0.031(3) 0.032(3) 0.010(3) 0.014(3) 0.007(3)
C60 0.031(3) 0.034(3) 0.019(3) 0.012(3) 0.011(2) 0.002(3)

loop_
_atom_type_symbol
_atom_type_scat_dispersion_real
_atom_type_scat_dispersion_imag
_atom_type_scat_Cromer_Mann_a1
_atom_type_scat_Cromer_Mann_b1
_atom_type_scat_Cromer_Mann_a2
_atom_type_scat_Cromer_Mann_b2
_atom_type_scat_Cromer_Mann_a3
_atom_type_scat_Cromer_Mann_b3
_atom_type_scat_Cromer_Mann_a4
_atom_type_scat_Cromer_Mann_b4
_atom_type_scat_Cromer_Mann_c
_atom_type_scat_source
C 0.0033 0.0016 2.3100 20.8439 1.0200 10.2075 1.5886 0.5687 0.8650 51.6512 0.2156 'International Tables Vol C 4.2.6.8 and 6.1.1.4'
H 0.0000 0.0000 0.4930 10.5109 0.3229 26.1257 0.1402 3.1424 0.0408 57.7998 0.0030 'International Tables Vol C 4.2.6.8 and 6.1.1.4'
S 0.1246 0.1234 6.9053 1.4679 5.2034 22.2151 1.4379 0.2536 1.5863 56.1720 0.8669 'International Tables Vol C 4.2.6.8 and 6.1.1.4'
Cl 0.1484 0.1585 11.4604 0.0104 7.1964 1.1662 6.2556 18.5194 1.6455 47.7784 -9.5574 'International Tables Vol C 4.2.6.8 and 6.1.1.4'
N 0.0061 0.0033 12.2126 0.0057 3.1322 9.8933 2.0125 28.9975 1.1663 0.5826 -11.5290 'International Tables Vol C 4.2.6.8 and 6.1.1.4'
O 0.0106 0.0060 3.0485 13.2771 2.2868 5.7011 1.5463 0.3239 0.8670 32.9089 0.2508 'International Tables Vol C 4.2.6.8 and 6.1.1.4'

loop_
_geom_angle_atom_site_label_1
_geom_angle_site_symmetry_1
_geom_angle_atom_site_label_2
_geom_angle_site_symmetry_2
_geom_angle_atom_site_label_3
_geom_angle_site_symmetry_3
_geom_angle
_geom_angle_publ_flag
C1 . S1 . C18 . 100.02(13) yes
H1 . O1 . H2 . 108.597 no
C11 . N1 . C15 . 123.1(2) yes
C11 . N1 . H3 . 118.133 no
C15 . N1 . H3 . 118.772 no
C16 . N2 . C20 . 117.1(2) yes
C21 . N3 . C25 . 118.0(2) yes
S1 . C1 . C2 . 121.8(3) yes
S1 . C1 . C10 . 124.5(4) yes
C2 . C1 . C10 . 113.7(4) yes
S1 . C1 . C52 . 116.5(4) yes
S1 . C1 . C60 . 114.1(4) yes
C52 . C1 . C60 . 128.4(5) yes
C5 . C6 . C7 . 128.7(5) yes
C55 . C6 . C57 . 112.9(5) yes
C5 . C6 . H61 . 115.311 no
C7 . C6 . H61 . 115.988 no
C55 . C6 . H61 . 128.318 no
C57 . C6 . H61 . 118.659 no
N1 . C11 . C12 . 120.0(2) yes
N1 . C11 . H111 . 120.032 no
C12 . C11 . H111 . 119.946 no
C11 . C12 . C13 . 118.6(3) yes
C11 . C12 . H121 . 120.831 no
C13 . C12 . H121 . 120.546 no
C12 . C13 . C14 . 120.3(3) yes
C12 . C13 . H131 . 119.835 no
C14 . C13 . H131 . 119.894 no
C13 . C14 . C15 . 119.6(2) yes
C13 . C14 . H141 . 120.200 no
C15 . C14 . H141 . 120.229 no
C14 . C15 . N1 . 118.4(2) yes
C14 . C15 . C16 . 125.3(2) yes
N1 . C15 . C16 . 116.3(2) yes
C15 . C16 . N2 . 114.8(2) yes
C15 . C16 . C17 . 120.5(2) yes
N2 . C16 . C17 . 124.5(2) yes
C16 . C17 . C18 . 116.9(3) yes
C16 . C17 . H171 . 121.602 no
C18 . C17 . H171 . 121.492 no
S1 . C18 . C17 . 119.6(2) yes
S1 . C18 . C19 . 120.5(2) yes
C17 . C18 . C19 . 119.8(2) yes
C18 . C19 . C20 . 118.9(2) yes
C18 . C19 . H191 . 120.657 no
C20 . C19 . H191 . 120.476 no
C19 . C20 . N2 . 122.7(2) yes
C19 . C20 . C21 . 119.5(2) yes
N2 . C20 . C21 . 117.8(2) yes
C20 . C21 . N3 . 116.0(2) yes
C20 . C21 . C22 . 121.2(2) yes
N3 . C21 . C22 . 122.7(2) yes
C21 . C22 . C23 . 118.7(3) yes
C21 . C22 . H221 . 120.543 no
C23 . C22 . H221 . 120.750 no
C22 . C23 . C24 . 118.6(3) yes
C22 . C23 . H231 . 120.674 no
C24 . C23 . H231 . 120.680 no
C23 . C24 . C25 . 118.6(3) yes
C23 . C24 . H241 . 120.627 no
C25 . C24 . H241 . 120.759 no
C24 . C25 . N3 . 123.3(3) yes
C24 . C25 . H251 . 118.398 no
N3 . C25 . H251 . 118.332 no
C1 . C2 . C3 . 123.5(5) yes
C1 . C2 . H21 . 118.174 no
C3 . C2 . H21 . 118.277 no
C2 . C3 . C4 . 119.1(6) yes
C2 . C3 . H31 . 120.338 no
C4 . C3 . H31 . 120.568 no
C3 . C4 . C5 . 121.7(6) yes
C3 . C4 . C9 . 119.6(6) yes
C5 . C4 . C9 . 118.7(6) yes
C4 . C5 . C6 . 114.9(6) yes
C4 . C5 . H51 . 122.606 no
C6 . C5 . H51 . 122.536 no
C6 . C7 . C8 . 115.5(6) yes
C6 . C7 . H71 . 122.338 no
C8 . C7 . H71 . 122.145 no
C7 . C8 . C9 . 122.5(6) yes
C7 . C8 . H81 . 119.139 no
C9 . C8 . H81 . 118.365 no
C4 . C9 . C8 . 119.6(6) yes
C4 . C9 . C10 . 119.6(6) yes
C8 . C9 . C10 . 120.7(6) yes
C9 . C10 . C1 . 124.4(6) yes
C9 . C10 . H101 . 117.545 no
C1 . C10 . H101 . 118.009 no
C1 . C52 . C53 . 116.0(6) yes
C1 . C52 . H521 . 122.013 no
C53 . C52 . H521 . 121.955 no
C52 . C53 . C54 . 121.8(7) yes
C52 . C53 . H531 . 119.230 no
C54 . C53 . H531 . 119.008 no
C53 . C54 . C55 . 118.9(7) yes
C53 . C54 . C59 . 119.9(6) yes
C55 . C54 . C59 . 121.2(7) yes
C54 . C55 . C6 . 124.1(7) yes
C54 . C55 . H551 . 117.595 no
C6 . C55 . H551 . 118.280 no
C6 . C57 . C58 . 125.0(6) yes
C6 . C57 . H571 . 117.461 no
C58 . C57 . H571 . 117.559 no
C57 . C58 . C59 . 118.5(6) yes
C57 . C58 . H581 . 120.443 no
C59 . C58 . H581 . 121.007 no
C54 . C59 . C58 . 118.1(6) yes
C54 . C59 . C60 . 119.6(6) yes
C58 . C59 . C60 . 122.3(6) yes
C59 . C60 . C1 . 114.1(6) yes
C59 . C60 . H601 . 122.921 no
C1 . C60 . H601 . 122.990 no

loop_
_geom_bond_atom_site_label_1
_geom_bond_site_symmetry_1
_geom_bond_atom_site_label_2
_geom_bond_site_symmetry_2
_geom_bond_distance
_geom_bond_publ_flag
S1 . C1 . 1.778(3) yes
S1 . C18 . 1.767(3) yes
O1 . H1 . 0.891 no
O1 . H2 . 0.889 no
N1 . C11 . 1.334(3) yes
N1 . C15 . 1.348(3) yes
N1 . H3 . 0.899 no
N2 . C16 . 1.334(3) yes
N2 . C20 . 1.336(3) yes
N3 . C21 . 1.337(3) yes
N3 . C25 . 1.317(3) yes
C1 . C2 . 1.477(6) yes
C1 . C10 . 1.369(6) yes
C1 . C52 . 1.334(6) yes
C1 . C60 . 1.397(6) yes
C6 . C5 . 1.397(6) yes
C6 . C7 . 1.319(6) yes
C6 . C55 . 1.365(6) yes
C6 . C57 . 1.472(7) yes
C6 . H61 . 0.961 no
C11 . C12 . 1.365(4) yes
C11 . H111 . 0.960 no
C12 . C13 . 1.383(4) yes
C12 . H121 . 0.960 no
C13 . C14 . 1.379(4) yes
C13 . H131 . 0.961 no
C14 . C15 . 1.374(4) yes
C14 . H141 . 0.960 no
C15 . C16 . 1.487(4) yes
C16 . C17 . 1.390(3) yes
C17 . C18 . 1.377(4) yes
C17 . H171 . 0.961 no
C18 . C19 . 1.376(4) yes
C19 . C20 . 1.385(4) yes
C19 . H191 . 0.960 no
C20 . C21 . 1.483(4) yes
C21 . C22 . 1.387(4) yes
C22 . C23 . 1.375(4) yes
C22 . H221 . 0.960 no
C23 . C24 . 1.384(4) yes
C23 . H231 . 0.960 no
C24 . C25 . 1.384(4) yes
C24 . H241 . 0.961 no
C25 . H251 . 0.961 no
C2 . C3 . 1.394(7) yes
C2 . H21 . 0.960 no
C3 . C4 . 1.402(7) yes
C3 . H31 . 0.961 no
C4 . C5 . 1.424(7) yes
C4 . C9 . 1.404(7) yes
C5 . H51 . 0.959 no
C7 . C8 . 1.364(7) yes
C7 . H71 . 0.959 no
C8 . C9 . 1.404(7) yes
C8 . H81 . 0.961 no
C9 . C10 . 1.422(7) yes
C10 . H101 . 0.962 no
C52 . C53 . 1.370(7) yes
C52 . H521 . 0.960 no
C53 . C54 . 1.394(7) yes
C53 . H531 . 0.960 no
C54 . C55 . 1.420(7) yes
C54 . C59 . 1.412(7) yes
C55 . H551 . 0.962 no
C57 . C58 . 1.401(7) yes
C57 . H571 . 0.961 no
C58 . C59 . 1.407(7) yes
C58 . H581 . 0.962 no
C59 . C60 . 1.421(7) yes
C60 . H601 . 0.958 no
